data_4076082
loop_
_publ_author_name
'Fryzuk, Michael D.'
'Petrella, Michael J.'
'Patrick, Brian O.'

_publ_section_title
;
 Intramolecular C&#x2212;H and N&#x2212;H Transfer by Ruthenium(II)
 Amidophosphine Complexes
;
_journal_issue 22
_journal_name_full Organometallics
_journal_page_first 5440
_journal_paper_doi 10.1021/om050574i
_journal_volume 24
_journal_year 2005
_chemical_formula_sum 'C32 H54 N2 P2 Ru Si4'
_chemical_formula_weight 742.14
_chemical_name_systematic
;
 ?
;
_space_group_IT_number 13
_symmetry_cell_setting monoclinic
_symmetry_space_group_name_Hall '-P 2yac'
_symmetry_space_group_name_H-M 'P 1 2/n 1'
_atom_sites_solution_hydrogens geom
_atom_sites_solution_primary direct
_atom_sites_solution_secondary difmap
_audit_creation_method SHELXL-97
_cell_angle_alpha 90.00
_cell_angle_beta 96.944(3)
_cell_angle_gamma 90.00
_cell_formula_units_Z 2
_cell_length_a 11.1134(11)
_cell_length_b 10.8541(11)
_cell_length_c 17.9936(19)
_cell_measurement_reflns_used 11524
_cell_measurement_temperature 188(2)
_cell_measurement_theta_max 27.90
_cell_measurement_theta_min 2.78
_cell_volume 2154.6(4)
_computing_structure_refinement 'SHELXL-97 (Sheldrick, 1997)'
_diffrn_ambient_temperature 188(2)
_diffrn_detector_area_resol_mean 11.76
_diffrn_measured_fraction_theta_full 0.885
_diffrn_measured_fraction_theta_max 0.885
_diffrn_measurement_device_type 'Rigaku/ADSC CCD'
_diffrn_measurement_method 'area detector'
_diffrn_radiation_monochromator graphite
_diffrn_radiation_source 'fine-focus sealed tube'
_diffrn_radiation_type MoK\a
_diffrn_radiation_wavelength 0.71069
_diffrn_reflns_av_R_equivalents 0.0460
_diffrn_reflns_av_sigmaI/netI 0.0669
_diffrn_reflns_limit_h_max 14
_diffrn_reflns_limit_h_min -11
_diffrn_reflns_limit_k_max 12
_diffrn_reflns_limit_k_min -13
_diffrn_reflns_limit_l_max 22
_diffrn_reflns_limit_l_min -21
_diffrn_reflns_number 4571
_diffrn_reflns_theta_full 27.90
_diffrn_reflns_theta_max 27.90
_diffrn_reflns_theta_min 2.78
_exptl_absorpt_coefficient_mu 0.570
_exptl_absorpt_correction_T_max 1.000
_exptl_absorpt_correction_T_min 0.670
_exptl_absorpt_correction_type multi-scan
_exptl_crystal_colour yellow
_exptl_crystal_density_diffrn 1.144
_exptl_crystal_density_method 'not measured'
_exptl_crystal_description platelet
_exptl_crystal_F_000 780
_exptl_crystal_size_max 0.50
_exptl_crystal_size_mid 0.20
_exptl_crystal_size_min 0.05
_refine_diff_density_max 0.727
_refine_diff_density_min -0.664
_refine_diff_density_rms 0.080
_refine_ls_extinction_method none
_refine_ls_goodness_of_fit_ref 0.972
_refine_ls_hydrogen_treatment constr
_refine_ls_matrix_type full
_refine_ls_number_parameters 190
_refine_ls_number_reflns 4571
_refine_ls_number_restraints 0
_refine_ls_restrained_S_all 0.972
_refine_ls_R_factor_all 0.0436
_refine_ls_R_factor_gt 0.0328
_refine_ls_shift/su_max 0.063
_refine_ls_shift/su_mean 0.001
_refine_ls_structure_factor_coef Fsqd
_refine_ls_weighting_details 'calc w=1/[\s^2^(Fo^2^)+(0.0372P)^2^+0.0000P] where P=(Fo^2^+2Fc^2^)/3'
_refine_ls_weighting_scheme calc
_refine_ls_wR_factor_gt 0.0844
_refine_ls_wR_factor_ref 0.0885
_reflns_number_gt 3689
_reflns_number_total 4571
_reflns_threshold_expression >2sigma(I)
_cod_data_source_file om050574isi20050708_045639.cif
_cod_data_source_block mf472
_cod_original_sg_symbol_H-M 'P 2/n'
_cod_database_code 4076082

loop_
_symmetry_equiv_pos_as_xyz
'x, y, z'
'x+1/2, -y, z+1/2'
'-x, -y, -z'
'-x-1/2, y, -z-1/2'

loop_
_atom_site_label
_atom_site_type_symbol
_atom_site_fract_x
_atom_site_fract_y
_atom_site_fract_z
_atom_site_U_iso_or_equiv
_atom_site_adp_type
_atom_site_occupancy
_atom_site_symmetry_multiplicity
_atom_site_calc_flag
_atom_site_refinement_flags
_atom_site_disorder_assembly
_atom_site_disorder_group
Ru1 Ru 0.7500 0.16479(3) 0.2500 0.01175(9) Uani 1 2 d S . 1
P1 P 0.81755(6) 0.11181(6) 0.37719(4) 0.01423(15) Uani 1 1 d . . 1
Si1 Si 0.55611(6) -0.07895(7) 0.21266(4) 0.01542(16) Uani 1 1 d . A 1
Si2 Si 0.56411(7) 0.02753(8) 0.36325(4) 0.02234(18) Uani 1 1 d . A 1
N1 N 0.61831(18) 0.0235(2) 0.27826(12) 0.0165(5) Uani 1 1 d . A 1
C1 C 0.6220(2) -0.0430(2) 0.12336(14) 0.0170(5) Uani 1 1 d . . 1
H1A H 0.6874 -0.1026 0.1171 0.020 Uiso 1 1 calc R . 1
H1B H 0.5581 -0.0529 0.0804 0.020 Uiso 1 1 calc R . 1
C2 C 0.6910(2) 0.0971(3) 0.43103(15) 0.0206(6) Uani 1 1 d . A 1
H2A H 0.6669 0.1786 0.4490 0.025 Uiso 1 1 calc R A 1
H2B H 0.7119 0.0424 0.4747 0.025 Uiso 1 1 calc R A 1
C3 C 0.3843(2) -0.0729(3) 0.19558(18) 0.0356(8) Uani 1 1 d . A 1
H3A H 0.3503 -0.1172 0.2357 0.053 Uiso 1 1 calc R A 1
H3B H 0.3563 -0.1116 0.1474 0.053 Uiso 1 1 calc R A 1
H3C H 0.3574 0.0131 0.1948 0.053 Uiso 1 1 calc R A 1
C4 C 0.5879(3) -0.2468(3) 0.23412(18) 0.0318(7) Uani 1 1 d . A 1
H4A H 0.6292 -0.2549 0.2852 0.048 Uiso 1 1 calc R A 1
H4B H 0.6397 -0.2801 0.1986 0.048 Uiso 1 1 calc R A 1
H4C H 0.5114 -0.2925 0.2297 0.048 Uiso 1 1 calc R A 1
C5 C 0.4192(3) 0.1182(4) 0.36719(19) 0.0420(9) Uani 1 1 d . A 1
H5A H 0.4261 0.1985 0.3432 0.063 Uiso 1 1 calc R A 1
H5B H 0.4059 0.1303 0.4195 0.063 Uiso 1 1 calc R A 1
H5C H 0.3508 0.0727 0.3408 0.063 Uiso 1 1 calc R A 1
C6 C 0.5308(3) -0.1276(3) 0.40230(18) 0.0413(9) Uani 1 1 d . A 1
H6A H 0.4638 -0.1663 0.3702 0.062 Uiso 1 1 calc R A 1
H6B H 0.5082 -0.1177 0.4529 0.062 Uiso 1 1 calc R A 1
H6C H 0.6031 -0.1798 0.4042 0.062 Uiso 1 1 calc R A 1
C7 C 0.9346(2) 0.1963(2) 0.43753(14) 0.0195(6) Uani 1 1 d . B 1
C8 C 1.0555(2) 0.1919(3) 0.42178(16) 0.0255(6) Uani 1 1 d . B 1
H8 H 1.0765 0.1410 0.3824 0.031 Uiso 1 1 calc R B 1
C9 C 1.1444(3) 0.2615(3) 0.46347(18) 0.0326(7) Uani 1 1 d . B 1
H9 H 1.2258 0.2577 0.4524 0.039 Uiso 1 1 calc R B 1
C10 C 1.1157(3) 0.3362(3) 0.52074(18) 0.0359(8) Uani 1 1 d . B 1
H10 H 1.1766 0.3847 0.5485 0.043 Uiso 1 1 calc R B 1
C11 C 0.9973(3) 0.3400(3) 0.53762(17) 0.0322(7) Uani 1 1 d . B 1
H11 H 0.9772 0.3909 0.5773 0.039 Uiso 1 1 calc R B 1
C12 C 0.9075(3) 0.2695(3) 0.49666(15) 0.0248(6) Uani 1 1 d . B 1
H12 H 0.8270 0.2715 0.5093 0.030 Uiso 1 1 calc R B 1
C13 C 0.8901(2) 0.3079(2) 0.26777(16) 0.0232(6) Uani 1 1 d . . 1
H13 H 0.9400 0.2418 0.2875 0.028 Uiso 1 1 calc R . 1
C14 C 0.8442(2) 0.3079(2) 0.19257(16) 0.0228(6) Uani 1 1 d . C 1
H14 H 0.8648 0.2414 0.1622 0.027 Uiso 1 1 calc R C 1
C15 C 0.7638(3) 0.4078(3) 0.15692(18) 0.0331(8) Uani 1 1 d . C 1
H15A H 0.7557 0.3970 0.1019 0.040 Uiso 1 1 calc R C 1
H15B H 0.8037 0.4883 0.1686 0.040 Uiso 1 1 calc R C 1
C16 C 0.6384(3) 0.4116(3) 0.18137(18) 0.0340(8) Uani 1 1 d . . 1
H16A H 0.6287 0.4907 0.2074 0.041 Uiso 1 1 calc R . 1
H16B H 0.5780 0.4102 0.1361 0.041 Uiso 1 1 calc R . 1

loop_
_atom_site_aniso_label
_atom_site_aniso_U_11
_atom_site_aniso_U_22
_atom_site_aniso_U_33
_atom_site_aniso_U_23
_atom_site_aniso_U_13
_atom_site_aniso_U_12
Ru1 0.01585(15) 0.00766(15) 0.01122(15) 0.000 -0.00044(10) 0.000
P1 0.0190(3) 0.0121(3) 0.0113(3) -0.0013(3) 0.0005(2) 0.0000(2)
Si1 0.0168(3) 0.0130(4) 0.0167(4) -0.0016(3) 0.0025(3) -0.0029(3)
Si2 0.0222(4) 0.0282(5) 0.0182(4) -0.0058(3) 0.0090(3) -0.0054(3)
N1 0.0170(10) 0.0154(12) 0.0179(11) -0.0022(9) 0.0059(8) -0.0053(8)
C1 0.0238(13) 0.0115(13) 0.0156(13) -0.0013(10) 0.0024(10) -0.0013(10)
C2 0.0256(14) 0.0208(15) 0.0162(14) -0.0028(11) 0.0057(10) 0.0013(11)
C3 0.0217(14) 0.048(2) 0.0367(19) -0.0010(16) 0.0040(12) -0.0078(13)
C4 0.0517(19) 0.0132(15) 0.0317(18) 0.0009(13) 0.0101(14) -0.0041(13)
C5 0.0265(16) 0.066(3) 0.0346(19) -0.0150(18) 0.0093(13) 0.0025(15)
C6 0.059(2) 0.041(2) 0.0276(18) -0.0022(16) 0.0196(15) -0.0213(17)
C7 0.0275(14) 0.0160(14) 0.0132(13) 0.0003(11) -0.0045(10) 0.0003(10)
C8 0.0296(15) 0.0236(16) 0.0219(15) -0.0013(12) -0.0022(11) -0.0025(11)
C9 0.0295(16) 0.0313(18) 0.0347(18) 0.0003(15) -0.0050(13) -0.0077(13)
C10 0.047(2) 0.0230(16) 0.0324(18) -0.0029(14) -0.0155(14) -0.0115(14)
C11 0.052(2) 0.0196(16) 0.0216(16) -0.0062(13) -0.0098(13) -0.0004(14)
C12 0.0349(16) 0.0202(15) 0.0174(14) -0.0030(12) -0.0045(11) 0.0011(12)
C13 0.0319(15) 0.0112(14) 0.0241(15) 0.0064(11) -0.0058(11) -0.0110(11)
C14 0.0328(15) 0.0110(14) 0.0239(15) 0.0045(11) 0.0009(11) -0.0097(11)
C15 0.0504(19) 0.0160(16) 0.0289(17) 0.0092(13) -0.0110(14) -0.0081(13)
C16 0.055(2) 0.0146(15) 0.0292(17) 0.0000(13) -0.0099(14) 0.0101(13)

loop_
_atom_type_symbol
_atom_type_description
_atom_type_scat_dispersion_real
_atom_type_scat_dispersion_imag
_atom_type_scat_source
C C 0.0033 0.0016 'International Tables Vol C Tables 4.2.6.8 and 6.1.1.4'
H H 0.0000 0.0000 'International Tables Vol C Tables 4.2.6.8 and 6.1.1.4'
N N 0.0061 0.0033 'International Tables Vol C Tables 4.2.6.8 and 6.1.1.4'
P P 0.1023 0.0942 'International Tables Vol C Tables 4.2.6.8 and 6.1.1.4'
Si Si 0.0817 0.0704 'International Tables Vol C Tables 4.2.6.8 and 6.1.1.4'
Ru Ru -1.2594 0.8363 'International Tables Vol C Tables 4.2.6.8 and 6.1.1.4'

loop_
_geom_angle_atom_site_label_1
_geom_angle_atom_site_label_2
_geom_angle_atom_site_label_3
_geom_angle
_geom_angle_site_symmetry_1
_geom_angle_site_symmetry_3
C13 Ru1 C13 89.90(15) . 4_756
C13 Ru1 C14 78.54(10) . 4_756
C13 Ru1 C14 36.79(10) 4_756 4_756
C13 Ru1 C14 36.79(10) . .
C13 Ru1 C14 78.54(10) 4_756 .
C14 Ru1 C14 90.16(16) 4_756 .
C13 Ru1 N1 158.55(9) . .
C13 Ru1 N1 92.68(9) 4_756 .
C14 Ru1 N1 90.90(9) 4_756 .
C14 Ru1 N1 163.63(9) . .
C13 Ru1 N1 92.68(9) . 4_756
C13 Ru1 N1 158.55(9) 4_756 4_756
C14 Ru1 N1 163.63(9) 4_756 4_756
C14 Ru1 N1 90.90(9) . 4_756
N1 Ru1 N1 92.65(11) . 4_756
C13 Ru1 P1 116.40(7) . 4_756
C13 Ru1 P1 84.02(7) 4_756 4_756
C14 Ru1 P1 120.48(7) 4_756 4_756
C14 Ru1 P1 80.35(7) . 4_756
N1 Ru1 P1 85.05(6) . 4_756
N1 Ru1 P1 75.77(6) 4_756 4_756
C13 Ru1 P1 84.02(7) . .
C13 Ru1 P1 116.40(7) 4_756 .
C14 Ru1 P1 80.35(7) 4_756 .
C14 Ru1 P1 120.48(7) . .
N1 Ru1 P1 75.77(6) . .
N1 Ru1 P1 85.05(6) 4_756 .
P1 Ru1 P1 152.17(4) 4_756 .
C2 P1 C1 103.56(12) . 4_756
C2 P1 C7 105.57(12) . .
C1 P1 C7 103.29(12) 4_756 .
C2 P1 Ru1 111.06(9) . .
C1 P1 Ru1 106.97(8) 4_756 .
C7 P1 Ru1 124.33(9) . .
N1 Si1 C1 106.75(11) . .
N1 Si1 C4 115.95(13) . .
C1 Si1 C4 106.97(13) . .
N1 Si1 C3 113.90(13) . .
C1 Si1 C3 109.96(13) . .
C4 Si1 C3 103.08(15) . .
N1 Si2 C6 114.70(13) . .
N1 Si2 C5 116.05(14) . .
C6 Si2 C5 104.17(17) . .
N1 Si2 C2 105.60(11) . .
C6 Si2 C2 106.26(14) . .
C5 Si2 C2 109.67(14) . .
Si1 N1 Si2 118.58(12) . .
Si1 N1 Ru1 120.99(11) . .
Si2 N1 Ru1 119.99(11) . .
P1 C1 Si1 112.30(13) 4_756 .
P1 C1 H1A 109.1 4_756 .
Si1 C1 H1A 109.1 . .
P1 C1 H1B 109.1 4_756 .
Si1 C1 H1B 109.1 . .
H1A C1 H1B 107.9 . .
P1 C2 Si2 104.80(13) . .
P1 C2 H2A 110.8 . .
Si2 C2 H2A 110.8 . .
P1 C2 H2B 110.8 . .
Si2 C2 H2B 110.8 . .
H2A C2 H2B 108.9 . .
C12 C7 C8 118.3(2) . .
C12 C7 P1 122.3(2) . .
C8 C7 P1 119.3(2) . .
C9 C8 C7 120.5(3) . .
C9 C8 H8 119.8 . .
C7 C8 H8 119.8 . .
C10 C9 C8 120.6(3) . .
C10 C9 H9 119.7 . .
C8 C9 H9 119.7 . .
C9 C10 C11 119.6(3) . .
C9 C10 H10 120.2 . .
C11 C10 H10 120.2 . .
C10 C11 C12 120.3(3) . .
C10 C11 H11 119.9 . .
C12 C11 H11 119.9 . .
C7 C12 C11 120.7(3) . .
C7 C12 H12 119.6 . .
C11 C12 H12 119.6 . .
C14 C13 C16 120.9(3) . 4_756
C14 C13 Ru1 71.79(15) . .
C16 C13 Ru1 114.8(2) 4_756 .
C14 C13 H13 119.6 . .
C16 C13 H13 119.6 4_756 .
Ru1 C13 H13 83.8 . .
C13 C14 C15 123.1(3) . .
C13 C14 Ru1 71.42(15) . .
C15 C14 Ru1 114.75(19) . .
C13 C14 H14 118.4 . .
C15 C14 H14 118.4 . .
Ru1 C14 H14 84.0 . .
C14 C15 C16 114.7(2) . .
C14 C15 H15A 108.6 . .
C16 C15 H15A 108.6 . .
C14 C15 H15B 108.6 . .
C16 C15 H15B 108.6 . .
H15A C15 H15B 107.6 . .
C13 C16 C15 115.1(2) 4_756 .
C13 C16 H16A 108.5 4_756 .
C15 C16 H16A 108.5 . .
C13 C16 H16B 108.5 4_756 .
C15 C16 H16B 108.5 . .
H16A C16 H16B 107.5 . .

loop_
_geom_bond_atom_site_label_1
_geom_bond_atom_site_label_2
_geom_bond_distance
_geom_bond_site_symmetry_2
Ru1 C13 2.195(2) .
Ru1 C13 2.195(2) 4_756
Ru1 C14 2.200(3) 4_756
Ru1 C14 2.200(3) .
Ru1 N1 2.221(2) .
Ru1 N1 2.221(2) 4_756
Ru1 P1 2.3909(7) 4_756
Ru1 P1 2.3909(7) .
P1 C2 1.809(3) .
P1 C1 1.810(3) 4_756
P1 C7 1.836(3) .
Si1 N1 1.706(2) .
Si1 C1 1.885(3) .
Si1 C4 1.887(3) .
Si1 C3 1.898(3) .
Si2 N1 1.711(2) .
Si2 C6 1.879(3) .
Si2 C5 1.896(3) .
Si2 C2 1.906(3) .
C1 P1 1.810(3) 4_756
C1 H1A 0.9900 .
C1 H1B 0.9900 .
C2 H2A 0.9900 .
C2 H2B 0.9900 .
C3 H3A 0.9800 .
C3 H3B 0.9800 .
C3 H3C 0.9800 .
C4 H4A 0.9800 .
C4 H4B 0.9800 .
C4 H4C 0.9800 .
C5 H5A 0.9800 .
C5 H5B 0.9800 .
C5 H5C 0.9800 .
C6 H6A 0.9800 .
C6 H6B 0.9800 .
C6 H6C 0.9800 .
C7 C12 1.390(4) .
C7 C8 1.407(4) .
C8 C9 1.389(4) .
C8 H8 0.9500 .
C9 C10 1.379(5) .
C9 H9 0.9500 .
C10 C11 1.386(5) .
C10 H10 0.9500 .
C11 C12 1.395(4) .
C11 H11 0.9500 .
C12 H12 0.9500 .
C13 C14 1.387(4) .
C13 C16 1.508(4) 4_756
C13 H13 0.9500 .
C14 C15 1.499(4) .
C14 H14 0.9500 .
C15 C16 1.512(4) .
C15 H15A 0.9900 .
C15 H15B 0.9900 .
C16 C13 1.508(4) 4_756
C16 H16A 0.9900 .
C16 H16B 0.9900 .

loop_
_geom_torsion_atom_site_label_1
_geom_torsion_atom_site_label_2
_geom_torsion_atom_site_label_3
_geom_torsion_atom_site_label_4
_geom_torsion
_geom_torsion_site_symmetry_1
_geom_torsion_site_symmetry_4
C13 Ru1 P1 C2 130.72(13) . .
C13 Ru1 P1 C2 43.82(13) 4_756 .
C14 Ru1 P1 C2 51.37(12) 4_756 .
C14 Ru1 P1 C2 135.81(13) . .
N1 Ru1 P1 C2 -42.05(11) . .
N1 Ru1 P1 C2 -136.06(11) 4_756 .
P1 Ru1 P1 C2 -89.90(10) 4_756 .
C13 Ru1 P1 C1 -116.94(12) . 4_756
C13 Ru1 P1 C1 156.16(12) 4_756 4_756
C14 Ru1 P1 C1 163.71(12) 4_756 4_756
C14 Ru1 P1 C1 -111.84(12) . 4_756
N1 Ru1 P1 C1 70.29(10) . 4_756
N1 Ru1 P1 C1 -23.71(10) 4_756 4_756
P1 Ru1 P1 C1 22.45(9) 4_756 4_756
C13 Ru1 P1 C7 3.03(14) . .
C13 Ru1 P1 C7 -83.87(14) 4_756 .
C14 Ru1 P1 C7 -76.32(13) 4_756 .
C14 Ru1 P1 C7 8.13(15) . .
N1 Ru1 P1 C7 -169.74(12) . .
N1 Ru1 P1 C7 96.26(12) 4_756 .
P1 Ru1 P1 C7 142.41(11) 4_756 .
C1 Si1 N1 Si2 172.50(13) . .
C4 Si1 N1 Si2 -68.46(18) . .
C3 Si1 N1 Si2 50.94(19) . .
C1 Si1 N1 Ru1 0.16(16) . .
C4 Si1 N1 Ru1 119.20(15) . .
C3 Si1 N1 Ru1 -121.40(15) . .
C6 Si2 N1 Si1 40.5(2) . .
C5 Si2 N1 Si1 -81.19(19) . .
C2 Si2 N1 Si1 157.11(14) . .
C6 Si2 N1 Ru1 -147.12(15) . .
C5 Si2 N1 Ru1 91.23(17) . .
C2 Si2 N1 Ru1 -30.47(16) . .
C13 Ru1 N1 Si1 -165.7(2) . .
C13 Ru1 N1 Si1 97.75(14) 4_756 .
C14 Ru1 N1 Si1 134.52(14) 4_756 .
C14 Ru1 N1 Si1 40.9(4) . .
N1 Ru1 N1 Si1 -61.46(10) 4_756 .
P1 Ru1 N1 Si1 14.00(12) 4_756 .
P1 Ru1 N1 Si1 -145.67(13) . .
C13 Ru1 N1 Si2 22.1(3) . .
C13 Ru1 N1 Si2 -74.48(14) 4_756 .
C14 Ru1 N1 Si2 -37.71(14) 4_756 .
C14 Ru1 N1 Si2 -131.4(3) . .
N1 Ru1 N1 Si2 126.31(15) 4_756 .
P1 Ru1 N1 Si2 -158.23(12) 4_756 .
P1 Ru1 N1 Si2 42.10(11) . .
N1 Si1 C1 P1 -20.42(16) . 4_756
C4 Si1 C1 P1 -145.14(14) . 4_756
C3 Si1 C1 P1 103.60(16) . 4_756
C1 P1 C2 Si2 -78.66(15) 4_756 .
C7 P1 C2 Si2 173.11(13) . .
Ru1 P1 C2 Si2 35.83(15) . .
N1 Si2 C2 P1 -6.10(17) . .
C6 Si2 C2 P1 116.14(16) . .
C5 Si2 C2 P1 -131.84(16) . .
C2 P1 C7 C12 -21.4(3) . .
C1 P1 C7 C12 -129.8(2) 4_756 .
Ru1 P1 C7 C12 108.5(2) . .
C2 P1 C7 C8 161.5(2) . .
C1 P1 C7 C8 53.1(2) 4_756 .
Ru1 P1 C7 C8 -68.5(2) . .
C12 C7 C8 C9 -1.5(4) . .
P1 C7 C8 C9 175.7(2) . .
C7 C8 C9 C10 -0.2(5) . .
C8 C9 C10 C11 1.1(5) . .
C9 C10 C11 C12 -0.4(5) . .
C8 C7 C12 C11 2.2(4) . .
P1 C7 C12 C11 -174.9(2) . .
C10 C11 C12 C7 -1.3(4) . .
C13 Ru1 C13 C14 -70.78(17) 4_756 .
C14 Ru1 C13 C14 -106.0(2) 4_756 .
N1 Ru1 C13 C14 -167.9(2) . .
N1 Ru1 C13 C14 87.92(18) 4_756 .
P1 Ru1 C13 C14 12.5(2) 4_756 .
P1 Ru1 C13 C14 172.65(18) . .
C13 Ru1 C13 C16 45.53(17) 4_756 4_756
C14 Ru1 C13 C16 10.3(2) 4_756 4_756
C14 Ru1 C13 C16 116.3(3) . 4_756
N1 Ru1 C13 C16 -51.6(4) . 4_756
N1 Ru1 C13 C16 -155.8(2) 4_756 4_756
P1 Ru1 C13 C16 128.79(18) 4_756 4_756
P1 Ru1 C13 C16 -71.05(19) . 4_756
C16 C13 C14 C15 -0.6(4) 4_756 .
Ru1 C13 C14 C15 107.9(3) . .
C16 C13 C14 Ru1 -108.5(3) 4_756 .
C13 Ru1 C14 C13 105.5(2) 4_756 .
C14 Ru1 C14 C13 70.40(17) 4_756 .
N1 Ru1 C14 C13 164.2(3) . .
N1 Ru1 C14 C13 -93.27(18) 4_756 .
P1 Ru1 C14 C13 -168.67(18) 4_756 .
P1 Ru1 C14 C13 -8.5(2) . .
C13 Ru1 C14 C15 -118.7(3) . .
C13 Ru1 C14 C15 -13.2(2) 4_756 .
C14 Ru1 C14 C15 -48.30(18) 4_756 .
N1 Ru1 C14 C15 45.5(5) . .
N1 Ru1 C14 C15 148.0(2) 4_756 .
P1 Ru1 C14 C15 72.6(2) 4_756 .
P1 Ru1 C14 C15 -127.19(19) . .
C13 C14 C15 C16 -69.2(4) . .
Ru1 C14 C15 C16 14.0(3) . .
C14 C15 C16 C13 -5.2(4) . 4_756
